data_7239009
loop_
_publ_author_name
'Awheda, Ismail'
'Saygili, Nezire'
'Garner, A. Christopher'
'Wallis, John D.'

_publ_section_title
;
 Activation and regioselectivity of five-membered cyclic thionocarbamates
 to nucleophilic attack
;
_journal_issue 47
_journal_name_full 'RSC Advances'
_journal_page_first 24997
_journal_paper_doi 10.1039/c3ra41074a
_journal_volume 3
_journal_year 2013
_chemical_formula_sum 'C9 H15 N O3 S'
_chemical_formula_weight 217.28
_chemical_name_systematic
;
3-Butoxycarbonyl-4-methylthiazolidin-2-one,
compound 31
;
_space_group_IT_number 14
_space_group_name_Hall '-P 2yn'
_space_group_name_H-M_alt 'P 1 21/n 1'
_symmetry_cell_setting monoclinic
_symmetry_space_group_name_H-M 'P 1 21/n 1'
_atom_sites_solution_hydrogens geom
_atom_sites_solution_primary direct
_atom_sites_solution_secondary difmap
_audit_creation_method SHELXL-97
_cell_angle_alpha 90.00
_cell_angle_beta 100.177(5)
_cell_angle_gamma 90.00
_cell_formula_units_Z 4
_cell_length_a 9.6972(6)
_cell_length_b 6.7661(3)
_cell_length_c 17.4884(10)
_cell_measurement_reflns_used 2312
_cell_measurement_temperature 120(2)
_cell_measurement_theta_max 27.2793
_cell_measurement_theta_min 3.0046
_cell_volume 1129.40(11)
_computing_cell_refinement
;
CrysAlisPro, Oxford Diffraction Ltd.,
Version 1.171.34.36 (release 02-08-2010 CrysAlis171 .NET)
(compiled Aug 2 2010,13:00:58)
;
_computing_data_collection
;
CrysAlisPro, Oxford Diffraction Ltd.,
Version 1.171.34.36 (release 02-08-2010 CrysAlis171 .NET)
(compiled Aug 2 2010,13:00:58)
;
_computing_data_reduction
;
CrysAlisPro, Oxford Diffraction Ltd.,
Version 1.171.34.36 (release 02-08-2010 CrysAlis171 .NET)
(compiled Aug 2 2010,13:00:58)
;
_computing_structure_refinement 'SHELXL-97 (Sheldrick, 1997)'
_computing_structure_solution 'SHELXS-97 (Sheldrick, 1990)'
_diffrn_ambient_temperature 120(2)
_diffrn_detector_area_resol_mean 15.9832
_diffrn_measured_fraction_theta_full 0.980
_diffrn_measured_fraction_theta_max 0.933
_diffrn_measurement_device_type 'Xcalibur, Sapphire3'
_diffrn_radiation_monochromator graphite
_diffrn_radiation_source 'Enhance (Mo) X-ray Source'
_diffrn_radiation_type MoK\a
_diffrn_radiation_wavelength 0.71073
_diffrn_reflns_av_R_equivalents 0.0229
_diffrn_reflns_av_sigmaI/netI 0.0364
_diffrn_reflns_limit_h_max 10
_diffrn_reflns_limit_h_min -12
_diffrn_reflns_limit_k_max 8
_diffrn_reflns_limit_k_min -8
_diffrn_reflns_limit_l_max 22
_diffrn_reflns_limit_l_min -19
_diffrn_reflns_number 4666
_diffrn_reflns_theta_full 26.75
_diffrn_reflns_theta_max 27.34
_diffrn_reflns_theta_min 3.24
_exptl_absorpt_coefficient_mu 0.270
_exptl_absorpt_correction_T_max 0.952
_exptl_absorpt_correction_T_min 0.923
_exptl_absorpt_correction_type analytical
_exptl_absorpt_process_details
;
CrysAlisPro, Oxford Diffraction Ltd.,
Version 1.171.34.36 (release 02-08-2010 CrysAlis171 .NET)
(compiled Aug 2 2010,13:00:58)
Analytical numeric absorption correction using a multifaceted crystal
model based on expressions derived by R.C. Clark & J.S. Reid.
(Clark, R. C. & Reid, J. S. (1995). Acta Cryst. A51, 887-897)
;
_exptl_crystal_density_diffrn 1.278
_exptl_crystal_density_method 'not measured'
_exptl_crystal_F_000 464
_exptl_crystal_size_max 0.3627
_exptl_crystal_size_mid 0.2459
_exptl_crystal_size_min 0.1817
_refine_diff_density_max 0.525
_refine_diff_density_min -0.567
_refine_diff_density_rms 0.074
_refine_ls_extinction_method none
_refine_ls_goodness_of_fit_ref 1.032
_refine_ls_hydrogen_treatment constr
_refine_ls_matrix_type full
_refine_ls_number_parameters 131
_refine_ls_number_reflns 2390
_refine_ls_number_restraints 0
_refine_ls_restrained_S_all 1.032
_refine_ls_R_factor_all 0.0625
_refine_ls_R_factor_gt 0.0516
_refine_ls_shift/su_max 0.000
_refine_ls_shift/su_mean 0.000
_refine_ls_structure_factor_coef Fsqd
_refine_ls_weighting_details 'calc w=1/[\s^2^(Fo^2^)+(0.0506P)^2^+1.1988P] where P=(Fo^2^+2Fc^2^)/3'
_refine_ls_weighting_scheme calc
_refine_ls_wR_factor_gt 0.1188
_refine_ls_wR_factor_ref 0.1271
_reflns_number_gt 1996
_reflns_number_total 2390
_reflns_threshold_expression >2sigma(I)
_cod_data_source_file c3ra41074a.txt
_cod_data_source_block compound31
_cod_original_sg_symbol_H-M P21/n
_cod_database_code 7239009

loop_
_symmetry_equiv_pos_as_xyz
'x, y, z'
'-x+1/2, y+1/2, -z+1/2'
'-x, -y, -z'
'x-1/2, -y-1/2, z-1/2'

loop_
_atom_site_label
_atom_site_type_symbol
_atom_site_fract_x
_atom_site_fract_y
_atom_site_fract_z
_atom_site_U_iso_or_equiv
_atom_site_adp_type
_atom_site_occupancy
_atom_site_symmetry_multiplicity
_atom_site_calc_flag
_atom_site_refinement_flags
S1 S 0.88971(7) 0.87212(9) 0.07789(3) 0.03011(19) Uani 1 1 d .
O1 O 0.7157(2) 1.3319(2) -0.10148(10) 0.0363(4) Uani 1 1 d .
O2 O 0.82636(18) 1.2471(2) 0.05216(9) 0.0292(4) Uani 1 1 d .
O3 O 0.59350(17) 1.0683(3) -0.15717(9) 0.0304(4) Uani 1 1 d .
N4 N 0.73760(18) 1.0233(2) -0.04533(10) 0.0184(4) Uani 1 1 d .
C5 C 0.6830(2) 1.1614(3) -0.10259(12) 0.0199(4) Uani 1 1 d .
C6 C 0.7110(2) 0.8071(3) -0.05335(12) 0.0203(4) Uani 1 1 d .
H6 H 0.7063 0.7688 -0.1090 0.024 Uiso 1 1 calc R
C7 C 0.8135(2) 1.0815(3) 0.02615(12) 0.0220(5) Uani 1 1 d .
C8 C 0.5737(3) 0.7507(3) -0.02834(14) 0.0287(5) Uani 1 1 d .
H8A H 0.5785 0.7837 0.0266 0.043 Uiso 1 1 calc R
H8B H 0.5577 0.6085 -0.0358 0.043 Uiso 1 1 calc R
H8C H 0.4965 0.8238 -0.0597 0.043 Uiso 1 1 calc R
C9 C 0.8386(3) 0.7101(3) -0.00477(14) 0.0276(5) Uani 1 1 d .
H9A H 0.9153 0.6975 -0.0350 0.033 Uiso 1 1 calc R
H9B H 0.8148 0.5769 0.0125 0.033 Uiso 1 1 calc R
C10 C 0.5223(3) 1.1740(4) -0.22803(13) 0.0345(6) Uani 1 1 d .
C11 C 0.6274(3) 1.2471(4) -0.27417(15) 0.0373(6) Uani 1 1 d .
H11A H 0.6856 1.3492 -0.2446 0.056 Uiso 1 1 calc R
H11B H 0.5787 1.3030 -0.3233 0.056 Uiso 1 1 calc R
H11C H 0.6868 1.1371 -0.2849 0.056 Uiso 1 1 calc R
C12 C 0.4381(6) 1.0092(7) -0.2715(2) 0.122(2) Uani 1 1 d .
H12A H 0.3899 1.0583 -0.3219 0.183 Uiso 1 1 calc R
H12B H 0.3689 0.9616 -0.2412 0.183 Uiso 1 1 calc R
H12C H 0.5008 0.9006 -0.2796 0.183 Uiso 1 1 calc R
C13 C 0.4335(4) 1.3371(9) -0.20585(19) 0.107(2) Uani 1 1 d .
H13A H 0.4935 1.4376 -0.1764 0.160 Uiso 1 1 calc R
H13B H 0.3690 1.2839 -0.1738 0.160 Uiso 1 1 calc R
H13C H 0.3798 1.3970 -0.2529 0.160 Uiso 1 1 calc R

loop_
_atom_site_aniso_label
_atom_site_aniso_U_11
_atom_site_aniso_U_22
_atom_site_aniso_U_33
_atom_site_aniso_U_23
_atom_site_aniso_U_13
_atom_site_aniso_U_12
S1 0.0412(4) 0.0214(3) 0.0240(3) 0.0044(2) -0.0047(2) 0.0008(2)
O1 0.0602(12) 0.0167(8) 0.0262(9) 0.0019(7) -0.0083(8) 0.0000(8)
O2 0.0419(10) 0.0184(8) 0.0236(8) -0.0034(6) -0.0040(7) -0.0035(7)
O3 0.0323(9) 0.0377(10) 0.0176(8) 0.0076(7) -0.0056(6) -0.0155(7)
N4 0.0230(9) 0.0145(9) 0.0169(8) -0.0004(7) 0.0011(7) -0.0026(7)
C5 0.0211(10) 0.0212(11) 0.0173(10) -0.0009(8) 0.0031(8) 0.0020(8)
C6 0.0281(11) 0.0149(10) 0.0191(10) -0.0025(8) 0.0072(8) -0.0057(8)
C7 0.0265(11) 0.0195(11) 0.0191(10) 0.0018(8) 0.0017(9) -0.0038(8)
C8 0.0349(13) 0.0252(12) 0.0293(12) -0.0043(10) 0.0143(10) -0.0095(10)
C9 0.0369(13) 0.0156(11) 0.0299(12) -0.0016(9) 0.0049(10) -0.0009(9)
C10 0.0284(12) 0.0545(16) 0.0175(11) 0.0141(11) -0.0042(9) -0.0078(11)
C11 0.0391(14) 0.0462(16) 0.0279(13) 0.0143(11) 0.0095(11) 0.0059(12)
C12 0.151(4) 0.125(4) 0.057(2) 0.055(3) -0.073(3) -0.106(4)
C13 0.079(3) 0.211(6) 0.0343(17) 0.039(3) 0.0206(17) 0.105(3)

loop_
_atom_type_symbol
_atom_type_description
_atom_type_scat_dispersion_real
_atom_type_scat_dispersion_imag
_atom_type_scat_source
C C 0.0033 0.0016 'International Tables Vol C Tables 4.2.6.8 and 6.1.1.4'
H H 0.0000 0.0000 'International Tables Vol C Tables 4.2.6.8 and 6.1.1.4'
N N 0.0061 0.0033 'International Tables Vol C Tables 4.2.6.8 and 6.1.1.4'
O O 0.0106 0.0060 'International Tables Vol C Tables 4.2.6.8 and 6.1.1.4'
S S 0.1246 0.1234 'International Tables Vol C Tables 4.2.6.8 and 6.1.1.4'

loop_
_geom_angle_atom_site_label_1
_geom_angle_atom_site_label_2
_geom_angle_atom_site_label_3
_geom_angle
C7 S1 C9 92.63(10)
C5 O3 C10 121.18(18)
C7 N4 C5 121.72(17)
C7 N4 C6 114.75(17)
C5 N4 C6 123.38(17)
O1 C5 O3 127.3(2)
O1 C5 N4 124.44(19)
O3 C5 N4 108.25(17)
N4 C6 C9 105.14(16)
N4 C6 C8 111.43(18)
C9 C6 C8 113.46(19)
O2 C7 N4 127.2(2)
O2 C7 S1 122.97(17)
N4 C7 S1 109.84(15)
C6 C9 S1 105.39(15)
O3 C10 C11 110.42(19)
O3 C10 C13 110.0(2)
C11 C10 C13 112.1(3)
O3 C10 C12 101.2(2)
C11 C10 C12 109.5(3)
C13 C10 C12 113.1(4)

loop_
_geom_bond_atom_site_label_1
_geom_bond_atom_site_label_2
_geom_bond_distance
S1 C7 1.771(2)
S1 C9 1.812(2)
O1 C5 1.196(3)
O2 C7 1.207(3)
O3 C5 1.330(3)
O3 C10 1.490(3)
N4 C7 1.391(3)
N4 C5 1.403(3)
N4 C6 1.488(3)
C6 C9 1.521(3)
C6 C8 1.521(3)
C10 C11 1.491(3)
C10 C13 1.493(5)
C10 C12 1.505(4)
